data_2104859
loop_
_publ_author_name
'Plutecka, Agnieszka'
'Rychlewska, Urszula'
'Prusinowska, Natalia'
'Gawro\'nski, Jacek'

_publ_section_title
;
 Solid solution of two diastereomers of
 [3a(<i>R</i>,<i>S</i>),7a(<i>R</i>,<i>S</i>)]-3-[(1'<i>R</i>)-1-phenylethyl]perhydro-1,3-benzothiazol-2-iminium
 chloride
;
_journal_coeditor_code ZB5015
_journal_issue 6
_journal_name_full 'Acta Crystallographica Section B'
_journal_page_first 678
_journal_page_last 686
_journal_paper_doi 10.1107/S0108768110040760
_journal_volume 66
_journal_year 2010
_chemical_formula_moiety 'C15 H21 N2 S, Cl'
_chemical_formula_sum 'C15 H21 Cl N2 S'
_chemical_formula_weight 296.85
_chemical_name_systematic
;
 ?
;
_space_group_IT_number 152
_symmetry_cell_setting trigonal
_symmetry_space_group_name_Hall 'P 31 2"'
_symmetry_space_group_name_H-M 'P 31 2 1'
_atom_sites_solution_hydrogens geom
_atom_sites_solution_primary direct
_atom_sites_solution_secondary difmap
_audit_creation_method SHELXL-97
_cell_angle_alpha 90.00
_cell_angle_beta 90.00
_cell_angle_gamma 120.00
_cell_formula_units_Z 6
_cell_length_a 9.05380(10)
_cell_length_b 9.05380(10)
_cell_length_c 32.4921(4)
_cell_measurement_reflns_used 9645
_cell_measurement_temperature 130.00(10)
_cell_measurement_theta_max 75.34
_cell_measurement_theta_min 5.80
_cell_volume 2306.59(5)
_computing_structure_refinement 'SHELXL-97 (Sheldrick, 1997)'
_computing_structure_solution 'SHELXS-97 (Sheldrick, 1990)'
_diffrn_ambient_temperature 130.00(10)
_diffrn_detector_area_resol_mean mirror
_diffrn_measured_fraction_theta_full 0.992
_diffrn_measured_fraction_theta_max 0.992
_diffrn_measurement_device_type 'SuperNova,detector: Atlas'
_diffrn_measurement_method '\w scans'
_diffrn_radiation_monochromator mirror
_diffrn_radiation_source 'Nova (Cu) X-ray Source'
_diffrn_radiation_type CuK\a
_diffrn_radiation_wavelength 1.54178
_diffrn_reflns_av_R_equivalents 0.0240
_diffrn_reflns_av_sigmaI/netI 0.0146
_diffrn_reflns_limit_h_max 11
_diffrn_reflns_limit_h_min -11
_diffrn_reflns_limit_k_max 10
_diffrn_reflns_limit_k_min -9
_diffrn_reflns_limit_l_max 40
_diffrn_reflns_limit_l_min -40
_diffrn_reflns_number 10612
_diffrn_reflns_theta_full 75.34
_diffrn_reflns_theta_max 75.34
_diffrn_reflns_theta_min 5.80
_diffrn_standards_interval_count 4
_diffrn_standards_interval_time 60
_diffrn_standards_number 11355
_exptl_absorpt_coefficient_mu 3.360
_exptl_absorpt_correction_T_max 0.715
_exptl_absorpt_correction_T_min 0.295
_exptl_absorpt_correction_type multi-scan
_exptl_absorpt_process_details
;
CrysAlisPro, Oxford Diffraction Ltd.,
Version 1.171.33.36d (release 24-03-2009 CrysAlis171 .NET)
(compiled Mar 24 2009,17:36:51)
Empirical absorption correction using spherical harmonics,
 implemented in SCALE3 ABSPACK scaling algorithm.
;
_exptl_crystal_colour colourless
_exptl_crystal_density_diffrn 1.282
_exptl_crystal_density_method 'not measured'
_exptl_crystal_description 'trigonal pyramid'
_exptl_crystal_F_000 948
_exptl_crystal_size_max 0.4
_exptl_crystal_size_mid 0.2
_exptl_crystal_size_min 0.1
_refine_diff_density_max 0.360
_refine_diff_density_min -0.366
_refine_ls_abs_structure_details 'Flack H D (1983), Acta Cryst. A39, 876-881'
_refine_ls_abs_structure_Flack -0.009(13)
_refine_ls_extinction_method none
_refine_ls_goodness_of_fit_ref 1.065
_refine_ls_hydrogen_treatment mixed
_refine_ls_matrix_type full
_refine_ls_number_parameters 282
_refine_ls_number_reflns 3132
_refine_ls_number_restraints 0
_refine_ls_restrained_S_all 1.065
_refine_ls_R_factor_all 0.0282
_refine_ls_R_factor_gt 0.0277
_refine_ls_shift/su_max 0.001
_refine_ls_shift/su_mean 0.000
_refine_ls_structure_factor_coef Fsqd
_refine_ls_weighting_details 'calc w=1/[\s^2^(Fo^2^)+(0.0409P)^2^+0.5904P] where P=(Fo^2^+2Fc^2^)/3'
_refine_ls_weighting_scheme calc
_refine_ls_wR_factor_gt 0.0720
_refine_ls_wR_factor_ref 0.0721
_reflns_number_gt 3105
_reflns_number_total 3132
_reflns_threshold_expression >2sigma(I)
_cod_data_source_file zb5015.cif
_cod_data_source_block I
_cod_database_code 2104859
_cod_database_fobs_code 2104859

loop_
_publ_contact_author
;
Urszula Rychlewska
Faculty of Chemistry
Adam Mickiewicz University
Grunwaldzka 6
60-780 Pozna\'n
Poland
;
Jacek
Gawro\'nski
Faculty
of
Chemistry
Adam
Mickiewicz
University
Grunwaldzka
6
60-780
Pozna\'n
Poland

loop_
_symmetry_equiv_pos_as_xyz
'x, y, z'
'-y, x-y, z+1/3'
'-x+y, -x, z+2/3'
'y, x, -z'
'x-y, -y, -z+2/3'
'-x, -x+y, -z+1/3'

loop_
_atom_site_type_symbol
_atom_site_label
_atom_site_fract_x
_atom_site_fract_y
_atom_site_fract_z
_atom_site_U_iso_or_equiv
_atom_site_adp_type
_atom_site_calc_flag
_atom_site_refinement_flags
_atom_site_occupancy
_atom_site_disorder_assembly
_atom_site_disorder_group
Cl Cl1 0.18705(5) 0.61875(6) 0.365839(15) 0.04582(14) Uani d . 1 . .
S S1 0.86918(5) 0.72979(5) 0.365975(12) 0.03085(10) Uani d . 1 . .
C C1 0.6905(2) 0.7512(2) 0.37496(5) 0.0322(3) Uani d . 1 A .
N N1 0.72234(18) 0.8868(2) 0.39772(5) 0.0391(3) Uani d . 1 . .
N N2 0.5426(2) 0.6371(2) 0.36000(5) 0.0402(4) Uani d . 1 . .
H H1N 0.442(3) 0.645(3) 0.3612(7) 0.060(7) Uiso d . 1 . .
H H2N 0.542(3) 0.555(3) 0.3450(8) 0.061(7) Uiso d . 1 . .
C C2A 0.9111(11) 1.0027(12) 0.4056(2) 0.0264(14) Uani d P 0.54 A 1
H H2A 0.9559 1.0811 0.3821 0.032 Uiso calc PR 0.54 A 1
C C3A 0.9661(5) 1.1116(5) 0.44392(12) 0.0329(7) Uani d P 0.54 A 1
H H3A 0.9385 1.0399 0.4681 0.040 Uiso calc PR 0.54 A 1
H H3B 0.9069 1.1758 0.4458 0.040 Uiso calc PR 0.54 A 1
C C4A 1.1633(18) 1.237(2) 0.4416(4) 0.035(2) Uani d P 0.54 A 1
H H4A 1.1890 1.3191 0.4198 0.042 Uiso calc PR 0.54 A 1
H H4B 1.2039 1.2977 0.4674 0.042 Uiso calc PR 0.54 A 1
C C5A 1.2543(14) 1.1314(14) 0.4328(3) 0.0408(16) Uani d P 0.54 A 1
H H5A 1.3734 1.2114 0.4272 0.049 Uiso calc PR 0.54 A 1
H H5B 1.2501 1.0709 0.4578 0.049 Uiso calc PR 0.54 A 1
C C6A 1.1853(14) 1.0021(18) 0.3978(3) 0.0382(17) Uani d P 0.54 A 1
H H6A 1.2369 0.9306 0.3984 0.046 Uiso calc PR 0.54 A 1
H H6B 1.2106 1.0603 0.3714 0.046 Uiso calc PR 0.54 A 1
C C7A 0.9925(5) 0.8941(5) 0.40395(13) 0.0320(8) Uani d P 0.54 A 1
H H7A 0.9734 0.8374 0.4307 0.038 Uiso calc PR 0.54 A 1
C C8A 0.576(2) 0.919(2) 0.4105(5) 0.029(3) Uani d P 0.54 A 1
H H8A 0.4671 0.8282 0.3996 0.035 Uiso calc PR 0.54 A 1
C C9A 0.6119(17) 1.092(2) 0.3927(5) 0.036(2) Uani d P 0.54 A 1
H H9A 0.7042 1.1829 0.4076 0.043 Uiso calc PR 0.54 A 1
H H9B 0.5118 1.1024 0.3953 0.043 Uiso calc PR 0.54 A 1
H H9C 0.6425 1.0987 0.3642 0.043 Uiso calc PR 0.54 A 1
C C10A 0.5687(13) 0.9192(11) 0.45784(15) 0.041(2) Uani d PG 0.54 A 1
C C11A 0.5368(10) 0.7732(8) 0.47925(17) 0.0441(14) Uani d PG 0.54 A 1
H H11A 0.5288 0.6801 0.4651 0.053 Uiso calc PR 0.54 A 1
C C12A 0.5169(8) 0.7664(6) 0.52175(17) 0.0521(15) Uani d PG 0.54 A 1
H H12A 0.4956 0.6688 0.5361 0.063 Uiso calc PR 0.54 A 1
C C13A 0.5289(8) 0.9056(7) 0.54284(15) 0.0460(15) Uani d PG 0.54 A 1
H H13A 0.5156 0.9011 0.5713 0.055 Uiso calc PR 0.54 A 1
C C14A 0.5608(13) 1.0516(7) 0.5214(2) 0.0453(15) Uani d PG 0.54 A 1
H H14A 0.5688 1.1447 0.5355 0.054 Uiso calc PR 0.54 A 1
C C15A 0.5807(15) 1.0584(9) 0.4789(2) 0.0401(17) Uani d PG 0.54 A 1
H H15A 0.6020 1.1560 0.4646 0.048 Uiso calc PR 0.54 A 1
C C2B 0.8837(14) 0.9729(14) 0.4150(3) 0.0282(17) Uani d P 0.46 A 2
H H2B 0.8761 0.9146 0.4410 0.034 Uiso calc PR 0.46 A 2
C C3B 0.9786(6) 1.1656(6) 0.42505(17) 0.0395(10) Uani d P 0.46 A 2
H H3C 0.9962 1.2318 0.4002 0.047 Uiso calc PR 0.46 A 2
H H3D 0.9133 1.1918 0.4444 0.047 Uiso calc PR 0.46 A 2
C C4B 1.143(2) 1.205(3) 0.4431(5) 0.046(4) Uani d P 0.46 A 2
H H4C 1.2046 1.3264 0.4491 0.055 Uiso calc PR 0.46 A 2
H H4D 1.1191 1.1462 0.4693 0.055 Uiso calc PR 0.46 A 2
C C5B 1.258(2) 1.1667(18) 0.4206(4) 0.054(3) Uani d P 0.46 A 2
H H5C 1.3545 1.1880 0.4379 0.065 Uiso calc PR 0.46 A 2
H H5D 1.3012 1.2382 0.3964 0.065 Uiso calc PR 0.46 A 2
C C6B 1.160(2) 0.980(2) 0.4083(4) 0.053(3) Uani d P 0.46 A 2
H H6C 1.2298 0.9547 0.3903 0.064 Uiso calc PR 0.46 A 2
H H6D 1.1327 0.9092 0.4326 0.064 Uiso calc PR 0.46 A 2
C C7B 1.0046(6) 0.9437(6) 0.38725(16) 0.0330(9) Uani d P 0.46 A 2
H H7B 1.0371 1.0243 0.3643 0.040 Uiso calc PR 0.46 A 2
C C8B 0.604(3) 0.940(3) 0.4072(6) 0.029(3) Uani d P 0.46 A 2
H H8B 0.4993 0.8562 0.3932 0.035 Uiso calc PR 0.46 A 2
C C9B 0.645(2) 1.104(3) 0.3870(5) 0.0289(18) Uani d P 0.46 A 2
H H9D 0.7440 1.1958 0.3996 0.035 Uiso calc PR 0.46 A 2
H H9E 0.5500 1.1231 0.3900 0.035 Uiso calc PR 0.46 A 2
H H9F 0.6663 1.0985 0.3583 0.035 Uiso calc PR 0.46 A 2
C C10B 0.5569(13) 0.9084(12) 0.45312(19) 0.0284(17) Uani d PG 0.46 A 2
C C11B 0.5026(10) 0.7447(10) 0.46767(18) 0.0478(18) Uani d PG 0.46 A 2
H H11B 0.4846 0.6583 0.4494 0.057 Uiso calc PR 0.46 A 2
C C12B 0.4750(10) 0.7103(8) 0.50953(19) 0.067(3) Uani d PG 0.46 A 2
H H12B 0.4387 0.6008 0.5193 0.080 Uiso calc PR 0.46 A 2
C C13B 0.5018(10) 0.8395(10) 0.53686(17) 0.062(3) Uani d PG 0.46 A 2
H H13B 0.4834 0.8165 0.5649 0.074 Uiso calc PR 0.46 A 2
C C14B 0.5562(14) 1.0032(9) 0.5223(3) 0.056(2) Uani d PG 0.46 A 2
H H14B 0.5741 1.0897 0.5406 0.067 Uiso calc PR 0.46 A 2
C C15B 0.5837(16) 1.0376(10) 0.4804(3) 0.042(2) Uani d PG 0.46 A 2
H H15B 0.6201 1.1471 0.4707 0.051 Uiso calc PR 0.46 A 2

loop_
_atom_site_aniso_label
_atom_site_aniso_U_11
_atom_site_aniso_U_22
_atom_site_aniso_U_33
_atom_site_aniso_U_12
_atom_site_aniso_U_13
_atom_site_aniso_U_23
Cl1 0.0275(2) 0.0487(3) 0.0601(3) 0.01823(19) -0.01038(17) -0.0305(2)
S1 0.02742(19) 0.0300(2) 0.03689(18) 0.01566(16) -0.00421(15) -0.01097(16)
C1 0.0297(8) 0.0308(9) 0.0355(7) 0.0148(7) -0.0025(6) -0.0109(6)
N1 0.0250(7) 0.0383(8) 0.0521(8) 0.0145(6) -0.0049(6) -0.0240(7)
N2 0.0291(8) 0.0383(8) 0.0542(9) 0.0175(7) -0.0076(6) -0.0244(7)
C2A 0.011(3) 0.029(3) 0.030(3) 0.003(2) 0.002(2) -0.004(2)
C3A 0.0302(17) 0.034(2) 0.0372(18) 0.0180(16) -0.0054(15) -0.0134(15)
C4A 0.017(2) 0.023(6) 0.063(4) 0.008(4) -0.011(2) -0.022(2)
C5A 0.024(2) 0.041(4) 0.060(4) 0.019(3) -0.015(3) -0.022(3)
C6A 0.016(3) 0.040(3) 0.057(4) 0.012(2) -0.006(3) -0.027(3)
C7A 0.0296(18) 0.029(2) 0.039(2) 0.0162(16) -0.0039(16) -0.0103(15)
C8A 0.014(5) 0.026(4) 0.048(4) 0.010(4) 0.006(3) -0.009(3)
C9A 0.023(5) 0.047(4) 0.033(4) 0.015(4) 0.006(3) -0.010(3)
C10A 0.021(3) 0.054(5) 0.044(3) 0.016(3) -0.004(3) -0.009(3)
C11A 0.044(4) 0.045(3) 0.050(3) 0.028(3) 0.002(2) -0.004(2)
C12A 0.043(4) 0.067(4) 0.054(3) 0.032(3) 0.010(3) 0.014(3)
C13A 0.033(3) 0.065(4) 0.044(2) 0.027(3) -0.0030(19) -0.006(2)
C14A 0.040(3) 0.063(3) 0.041(3) 0.031(3) -0.008(2) -0.015(2)
C15A 0.038(4) 0.062(4) 0.032(3) 0.034(4) -0.005(3) -0.012(3)
C2B 0.021(4) 0.022(4) 0.039(4) 0.008(3) 0.011(3) -0.002(3)
C3B 0.032(2) 0.034(3) 0.051(3) 0.016(2) -0.008(2) -0.021(2)
C4B 0.040(7) 0.024(7) 0.059(5) 0.004(5) -0.014(3) -0.021(3)
C5B 0.040(3) 0.045(6) 0.081(8) 0.025(4) -0.020(5) -0.026(5)
C6B 0.035(5) 0.052(6) 0.080(8) 0.028(5) -0.001(5) -0.024(5)
C7B 0.030(2) 0.029(2) 0.040(2) 0.0149(19) 0.000(2) -0.0090(18)
C8B 0.012(6) 0.029(5) 0.032(4) 0.001(4) -0.002(4) -0.014(3)
C9B 0.022(5) 0.043(4) 0.027(4) 0.019(4) 0.010(3) 0.000(3)
C10B 0.024(4) 0.034(4) 0.034(3) 0.020(3) 0.000(2) -0.008(3)
C11B 0.029(3) 0.063(4) 0.049(4) 0.022(3) 0.012(3) 0.010(3)
C12B 0.038(4) 0.103(7) 0.058(5) 0.035(4) 0.016(3) 0.027(4)
C13B 0.029(3) 0.109(9) 0.042(3) 0.030(5) 0.009(3) 0.014(4)
C14B 0.036(4) 0.083(6) 0.041(3) 0.023(4) -0.001(2) -0.013(4)
C15B 0.028(5) 0.038(3) 0.052(5) 0.010(3) -0.006(3) -0.015(3)

loop_
_atom_type_symbol
_atom_type_description
_atom_type_scat_dispersion_real
_atom_type_scat_dispersion_imag
_atom_type_scat_source
C C 0.0181 0.0091 'International Tables Vol C Tables 4.2.6.8 and 6.1.1.4'
H H 0.0000 0.0000 'International Tables Vol C Tables 4.2.6.8 and 6.1.1.4'
N N 0.0311 0.0180 'International Tables Vol C Tables 4.2.6.8 and 6.1.1.4'
S S 0.3331 0.5567 'International Tables Vol C Tables 4.2.6.8 and 6.1.1.4'
Cl Cl 0.3639 0.7018 'International Tables Vol C Tables 4.2.6.8 and 6.1.1.4'

loop_
_geom_angle_atom_site_label_1
_geom_angle_atom_site_label_2
_geom_angle_atom_site_label_3
_geom_angle_site_symmetry_1
_geom_angle_site_symmetry_3
_geom_angle
_geom_angle_publ_flag
C1 S1 C7A . . 91.12(13) ?
C1 S1 C7B . . 89.25(16) ?
N2 C1 N1 . . 126.67(16) ?
N2 C1 S1 . . 119.24(12) ?
N1 C1 S1 . . 114.08(13) ?
C1 N1 C2B . . 115.2(5) ?
C1 N1 C8B . . 125.7(7) ?
C2B N1 C8B . . 119.1(8) ?
C1 N1 C2A . . 112.4(4) ?
C8B N1 C2A . . 120.8(9) ?
C1 N1 C8A . . 120.7(6) ?
C2B N1 C8A . . 123.0(7) ?
C2A N1 C8A . . 126.8(7) ?
C1 N2 H1N . . 124.4(15) ?
C1 N2 H2N . . 116.0(17) ?
H1N N2 H2N . . 119(2) ?
C7A C2A C3A . . 110.3(6) ?
C7A C2A N1 . . 107.1(6) ?
C3A C2A N1 . . 118.7(6) ?
C7A C2A H2A . . 106.7 ?
C3A C2A H2A . . 106.7 ?
N1 C2A H2A . . 106.7 ?
C2A C3A C4A . . 108.4(6) ?
C2A C3A H3A . . 110.0 ?
C4A C3A H3A . . 110.0 ?
C2A C3A H3B . . 110.0 ?
C4A C3A H3B . . 110.0 ?
H3A C3A H3B . . 108.4 ?
C5A C4A C3A . . 109.0(12) ?
C5A C4A H4A . . 109.9 ?
C3A C4A H4A . . 109.9 ?
C5A C4A H4B . . 109.9 ?
C3A C4A H4B . . 109.9 ?
H4A C4A H4B . . 108.3 ?
C6A C5A C4A . . 117.6(10) ?
C6A C5A H5A . . 107.9 ?
C4A C5A H5A . . 107.9 ?
C6A C5A H5B . . 107.9 ?
C4A C5A H5B . . 107.9 ?
H5A C5A H5B . . 107.2 ?
C5A C6A C7A . . 106.9(8) ?
C5A C6A H6A . . 110.3 ?
C7A C6A H6A . . 110.3 ?
C5A C6A H6B . . 110.3 ?
C7A C6A H6B . . 110.3 ?
H6A C6A H6B . . 108.6 ?
C2A C7A C6A . . 111.3(7) ?
C2A C7A S1 . . 105.0(4) ?
C6A C7A S1 . . 118.1(5) ?
C2A C7A H7A . . 107.3 ?
C6A C7A H7A . . 107.3 ?
S1 C7A H7A . . 107.3 ?
C10A C8A C9A . . 111.3(11) ?
C10A C8A N1 . . 107.7(10) ?
C9A C8A N1 . . 108.9(13) ?
C10A C8A H8A . . 109.6 ?
C9A C8A H8A . . 109.6 ?
N1 C8A H8A . . 109.6 ?
C8A C9A H9A . . 109.5 ?
C8A C9A H9B . . 109.5 ?
H9A C9A H9B . . 109.5 ?
C8A C9A H9C . . 109.5 ?
H9A C9A H9C . . 109.5 ?
H9B C9A H9C . . 109.5 ?
C11A C10A C15A . . 120.0 ?
C11A C10A C8A . . 119.4(8) ?
C15A C10A C8A . . 120.4(8) ?
C12A C11A C10A . . 120.0 ?
C12A C11A H11A . . 120.0 ?
C10A C11A H11A . . 120.0 ?
C11A C12A C13A . . 120.0 ?
C11A C12A H12A . . 120.0 ?
C13A C12A H12A . . 120.0 ?
C12A C13A C14A . . 120.0 ?
C12A C13A H13A . . 120.0 ?
C14A C13A H13A . . 120.0 ?
C15A C14A C13A . . 120.0 ?
C15A C14A H14A . . 120.0 ?
C13A C14A H14A . . 120.0 ?
C14A C15A C10A . . 120.0 ?
C14A C15A H15A . . 120.0 ?
C10A C15A H15A . . 120.0 ?
N1 C2B C7B . . 107.7(8) ?
N1 C2B C3B . . 123.8(9) ?
C7B C2B C3B . . 106.0(6) ?
N1 C2B H2B . . 106.1 ?
C7B C2B H2B . . 106.1 ?
C3B C2B H2B . . 106.1 ?
C4B C3B C2B . . 106.5(10) ?
C4B C3B H3C . . 110.4 ?
C2B C3B H3C . . 110.4 ?
C4B C3B H3D . . 110.4 ?
C2B C3B H3D . . 110.4 ?
H3C C3B H3D . . 108.6 ?
C5B C4B C3B . . 120.2(14) ?
C5B C4B H4C . . 107.3 ?
C3B C4B H4C . . 107.3 ?
C5B C4B H4D . . 107.3 ?
C3B C4B H4D . . 107.3 ?
H4C C4B H4D . . 106.9 ?
C4B C5B C6B . . 108.0(15) ?
C4B C5B H5C . . 110.1 ?
C6B C5B H5C . . 110.1 ?
C4B C5B H5D . . 110.1 ?
C6B C5B H5D . . 110.1 ?
H5C C5B H5D . . 108.4 ?
C7B C6B C5B . . 110.1(14) ?
C7B C6B H6C . . 109.6 ?
C5B C6B H6C . . 109.6 ?
C7B C6B H6D . . 109.6 ?
C5B C6B H6D . . 109.6 ?
H6C C6B H6D . . 108.2 ?
C6B C7B C2B . . 112.2(8) ?
C6B C7B S1 . . 118.8(9) ?
C2B C7B S1 . . 104.2(5) ?
C6B C7B H7B . . 107.0 ?
C2B C7B H7B . . 107.0 ?
S1 C7B H7B . . 107.0 ?
N1 C8B C9B . . 113.1(16) ?
N1 C8B C10B . . 109.3(13) ?
C9B C8B C10B . . 121.6(14) ?
N1 C8B H8B . . 103.6 ?
C9B C8B H8B . . 103.6 ?
C10B C8B H8B . . 103.6 ?
C8B C9B H9D . . 109.5 ?
C8B C9B H9E . . 109.5 ?
H9D C9B H9E . . 109.5 ?
C8B C9B H9F . . 109.5 ?
H9D C9B H9F . . 109.5 ?
H9E C9B H9F . . 109.5 ?
C11B C10B C15B . . 120.0 ?
C11B C10B C8B . . 116.6(9) ?
C15B C10B C8B . . 123.0(9) ?
C10B C11B C12B . . 120.0 ?
C10B C11B H11B . . 120.0 ?
C12B C11B H11B . . 120.0 ?
C13B C12B C11B . . 120.0 ?
C13B C12B H12B . . 120.0 ?
C11B C12B H12B . . 120.0 ?
C12B C13B C14B . . 120.0 ?
C12B C13B H13B . . 120.0 ?
C14B C13B H13B . . 120.0 ?
C13B C14B C15B . . 120.0 ?
C13B C14B H14B . . 120.0 ?
C15B C14B H14B . . 120.0 ?
C14B C15B C10B . . 120.0 ?
C14B C15B H15B . . 120.0 ?
C10B C15B H15B . . 120.0 ?

loop_
_geom_bond_atom_site_label_1
_geom_bond_atom_site_label_2
_geom_bond_site_symmetry_2
_geom_bond_distance
_geom_bond_publ_flag
S1 C1 . 1.7478(17) ?
S1 C7A . 1.822(4) ?
S1 C7B . 1.832(5) ?
C1 N2 . 1.309(2) ?
C1 N1 . 1.335(2) ?
N1 C2B . 1.385(13) ?
N1 C8B . 1.42(2) ?
N1 C2A . 1.514(9) ?
N1 C8A . 1.555(17) ?
N2 H1N . 0.95(3) ?
N2 H2N . 0.89(3) ?
C2A C7A . 1.496(12) ?
C2A C3A . 1.511(10) ?
C2A H2A . 0.9800 ?
C3A C4A . 1.566(16) ?
C3A H3A . 0.9700 ?
C3A H3B . 0.9700 ?
C4A C5A . 1.565(15) ?
C4A H4A . 0.9700 ?
C4A H4B . 0.9700 ?
C5A C6A . 1.525(16) ?
C5A H5A . 0.9700 ?
C5A H5B . 0.9700 ?
C6A C7A . 1.529(11) ?
C6A H6A . 0.9700 ?
C6A H6B . 0.9700 ?
C7A H7A . 0.9800 ?
C8A C10A . 1.539(18) ?
C8A C9A . 1.54(3) ?
C8A H8A . 0.9800 ?
C9A H9A . 0.9600 ?
C9A H9B . 0.9600 ?
C9A H9C . 0.9600 ?
C10A C11A . 1.3900 ?
C10A C15A . 1.3900 ?
C11A C12A . 1.3900 ?
C11A H11A . 0.9300 ?
C12A C13A . 1.3900 ?
C12A H12A . 0.9300 ?
C13A C14A . 1.3900 ?
C13A H13A . 0.9300 ?
C14A C15A . 1.3900 ?
C14A H14A . 0.9300 ?
C15A H15A . 0.9300 ?
C2B C7B . 1.541(11) ?
C2B C3B . 1.545(12) ?
C2B H2B . 0.9800 ?
C3B C4B . 1.467(18) ?
C3B H3C . 0.9700 ?
C3B H3D . 0.9700 ?
C4B C5B . 1.45(2) ?
C4B H4C . 0.9700 ?
C4B H4D . 0.9700 ?
C5B C6B . 1.52(2) ?
C5B H5C . 0.9700 ?
C5B H5D . 0.9700 ?
C6B C7B . 1.446(19) ?
C6B H6C . 0.9700 ?
C6B H6D . 0.9700 ?
C7B H7B . 0.9800 ?
C8B C9B . 1.49(3) ?
C8B C10B . 1.54(2) ?
C8B H8B . 0.9800 ?
C9B H9D . 0.9600 ?
C9B H9E . 0.9600 ?
C9B H9F . 0.9600 ?
C10B C11B . 1.3900 ?
C10B C15B . 1.3900 ?
C11B C12B . 1.3900 ?
C11B H11B . 0.9300 ?
C12B C13B . 1.3900 ?
C12B H12B . 0.9300 ?
C13B C14B . 1.3900 ?
C13B H13B . 0.9300 ?
C14B C15B . 1.3900 ?
C14B H14B . 0.9300 ?
C15B H15B . 0.9300 ?

loop_
_geom_torsion_atom_site_label_1
_geom_torsion_atom_site_label_2
_geom_torsion_atom_site_label_3
_geom_torsion_atom_site_label_4
_geom_torsion_site_symmetry_1
_geom_torsion_site_symmetry_2
_geom_torsion_site_symmetry_3
_geom_torsion_site_symmetry_4
_geom_torsion
_geom_torsion_publ_flag
C7A S1 C1 N2 . . . . -168.1(2) ?
C7B S1 C1 N2 . . . . 170.6(2) ?
C7A S1 C1 N1 . . . . 11.0(2) ?
C7B S1 C1 N1 . . . . -10.3(2) ?
N2 C1 N1 C2B . . . . 170.4(4) ?
S1 C1 N1 C2B . . . . -8.6(4) ?
N2 C1 N1 C8B . . . . -5.6(11) ?
S1 C1 N1 C8B . . . . 175.4(11) ?
N2 C1 N1 C2A . . . . -173.3(3) ?
S1 C1 N1 C2A . . . . 7.7(3) ?
N2 C1 N1 C8A . . . . 2.2(8) ?
S1 C1 N1 C8A . . . . -176.8(8) ?
C1 N1 C2A C7A . . . . -27.4(5) ?
C2B N1 C2A C7A . . . . 76(3) ?
C8B N1 C2A C7A . . . . 164.2(10) ?
C8A N1 C2A C7A . . . . 157.4(9) ?
C1 N1 C2A C3A . . . . -153.1(5) ?
C2B N1 C2A C3A . . . . -49(3) ?
C8B N1 C2A C3A . . . . 38.5(12) ?
C8A N1 C2A C3A . . . . 31.7(12) ?
C7A C2A C3A C4A . . . . 63.6(8) ?
N1 C2A C3A C4A . . . . -172.2(7) ?
C2A C3A C4A C5A . . . . -52.4(10) ?
C3A C4A C5A C6A . . . . 48.9(13) ?
C4A C5A C6A C7A . . . . -49.6(14) ?
C3A C2A C7A C6A . . . . -67.5(7) ?
N1 C2A C7A C6A . . . . 161.9(5) ?
C3A C2A C7A S1 . . . . 163.6(4) ?
N1 C2A C7A S1 . . . . 33.0(5) ?
C5A C6A C7A C2A . . . . 56.7(10) ?
C5A C6A C7A S1 . . . . 178.2(6) ?
C1 S1 C7A C2A . . . . -25.5(3) ?
C7B S1 C7A C2A . . . . 59.5(6) ?
C1 S1 C7A C6A . . . . -150.3(7) ?
C7B S1 C7A C6A . . . . -65.2(9) ?
C1 N1 C8A C10A . . . . 119.8(8) ?
C2B N1 C8A C10A . . . . -47.4(14) ?
C8B N1 C8A C10A . . . . -111(8) ?
C2A N1 C8A C10A . . . . -65.3(13) ?
C1 N1 C8A C9A . . . . -119.3(10) ?
C2B N1 C8A C9A . . . . 73.5(13) ?
C8B N1 C8A C9A . . . . 10(8) ?
C2A N1 C8A C9A . . . . 55.5(13) ?
C9A C8A C10A C11A . . . . 179.9(9) ?
N1 C8A C10A C11A . . . . -60.8(13) ?
C9A C8A C10A C15A . . . . 5.0(15) ?
N1 C8A C10A C15A . . . . 124.3(8) ?
C15A C10A C11A C12A . . . . 0.0 ?
C8A C10A C11A C12A . . . . -175.0(10) ?
C10A C11A C12A C13A . . . . 0.0 ?
C11A C12A C13A C14A . . . . 0.0 ?
C12A C13A C14A C15A . . . . 0.0 ?
C13A C14A C15A C10A . . . . 0.0 ?
C11A C10A C15A C14A . . . . 0.0 ?
C8A C10A C15A C14A . . . . 174.9(10) ?
C1 N1 C2B C7B . . . . 27.2(7) ?
C8B N1 C2B C7B . . . . -156.5(11) ?
C2A N1 C2B C7B . . . . -56(3) ?
C8A N1 C2B C7B . . . . -164.9(9) ?
C1 N1 C2B C3B . . . . 151.4(6) ?
C8B N1 C2B C3B . . . . -32.4(13) ?
C2A N1 C2B C3B . . . . 69(3) ?
C8A N1 C2B C3B . . . . -40.8(11) ?
N1 C2B C3B C4B . . . . 179.6(9) ?
C7B C2B C3B C4B . . . . -55.5(11) ?
C2B C3B C4B C5B . . . . 56.4(18) ?
C3B C4B C5B C6B . . . . -53.2(19) ?
C4B C5B C6B C7B . . . . 52.2(13) ?
C5B C6B C7B C2B . . . . -62.3(11) ?
C5B C6B C7B S1 . . . . 176.0(7) ?
N1 C2B C7B C6B . . . . -161.7(9) ?
C3B C2B C7B C6B . . . . 64.0(11) ?
N1 C2B C7B S1 . . . . -32.0(7) ?
C3B C2B C7B S1 . . . . -166.3(5) ?
C1 S1 C7B C6B . . . . 148.9(7) ?
C7A S1 C7B C6B . . . . 53.9(8) ?
C1 S1 C7B C2B . . . . 23.3(5) ?
C7A S1 C7B C2B . . . . -71.7(7) ?
C1 N1 C8B C9B . . . . -111.5(13) ?
C2B N1 C8B C9B . . . . 72.7(14) ?
C2A N1 C8B C9B . . . . 55.3(15) ?
C8A N1 C8B C9B . . . . -166(9) ?
C1 N1 C8B C10B . . . . 109.7(9) ?
C2B N1 C8B C10B . . . . -66.1(15) ?
C2A N1 C8B C10B . . . . -83.5(14) ?
C8A N1 C8B C10B . . . . 55(8) ?
N1 C8B C10B C11B . . . . -52.4(15) ?
C9B C8B C10B C11B . . . . 173.0(13) ?
N1 C8B C10B C15B . . . . 120.7(10) ?
C9B C8B C10B C15B . . . . -14(2) ?
C15B C10B C11B C12B . . . . 0.0 ?
C8B C10B C11B C12B . . . . 173.3(11) ?
C10B C11B C12B C13B . . . . 0.0 ?
C11B C12B C13B C14B . . . . 0.0 ?
C12B C13B C14B C15B . . . . 0.0 ?
C13B C14B C15B C10B . . . . 0.0 ?
C11B C10B C15B C14B . . . . 0.0 ?
C8B C10B C15B C14B . . . . -172.9(11) ?
